data_7039287
loop_
_publ_author_name
'Yang, Yongpo'
'Lu, Chunxin'
'Wang, Hailong'
'Liu, Xiaoming'

_publ_section_title
;
 Amide bond cleavage initiated by coordination with transition metal ions
 and tuned by an auxiliary ligand.
;
_journal_issue 25
_journal_name_full 'Dalton transactions (Cambridge, England : 2003)'
_journal_page_first 10289
_journal_page_last 10296
_journal_paper_doi 10.1039/c6dt01411a
_journal_volume 45
_journal_year 2016
_chemical_formula_sum 'C14 H16 Cl2 Cu N4 O8'
_chemical_formula_weight 502.75
_chemical_name_systematic
; 
 ? 
;
_space_group_IT_number 14
_symmetry_cell_setting monoclinic
_symmetry_space_group_name_Hall '-P 2ybc'
_symmetry_space_group_name_H-M 'P 1 21/c 1'
_atom_sites_solution_hydrogens geom
_atom_sites_solution_primary direct
_atom_sites_solution_secondary difmap
_audit_creation_method SHELXL-97
_audit_update_record
;
2016-04-30 deposited with the CCDC.
2016-05-16 downloaded from the CCDC.
;
_cell_angle_alpha 90.00
_cell_angle_beta 118.640(14)
_cell_angle_gamma 90.00
_cell_formula_units_Z 4
_cell_length_a 8.3006(9)
_cell_length_b 31.460(2)
_cell_length_c 8.4990(9)
_cell_measurement_reflns_used 1214
_cell_measurement_temperature 293(2)
_cell_measurement_theta_max 26.8850
_cell_measurement_theta_min 3.3490
_cell_volume 1947.9(4)
_computing_cell_refinement 'Bruker SMART'
_computing_data_collection 'Bruker SMART'
_computing_data_reduction 'Bruker SAINT'
_computing_molecular_graphics 'Bruker SHELXTL'
_computing_publication_material 'Bruker SHELXTL'
_computing_structure_refinement 'SHELXL-97 (Sheldrick, 1997)'
_computing_structure_solution 'SHELXS-97 (Sheldrick, 1990)'
_diffrn_ambient_temperature 293(2)
_diffrn_measured_fraction_theta_full 0.901
_diffrn_measured_fraction_theta_max 0.901
_diffrn_measurement_device_type 'Xcalibur, Eos, Gemini'
_diffrn_measurement_method '\w scans'
_diffrn_radiation_monochromator graphite
_diffrn_radiation_source 'fine-focus sealed tube'
_diffrn_radiation_type MoK\a
_diffrn_radiation_wavelength 0.71000
_diffrn_reflns_av_R_equivalents 0.0237
_diffrn_reflns_av_unetI/netI 0.0466
_diffrn_reflns_limit_h_max 6
_diffrn_reflns_limit_h_min -9
_diffrn_reflns_limit_k_max 37
_diffrn_reflns_limit_k_min -33
_diffrn_reflns_limit_l_max 10
_diffrn_reflns_limit_l_min -5
_diffrn_reflns_number 5085
_diffrn_reflns_theta_full 25.04
_diffrn_reflns_theta_max 25.04
_diffrn_reflns_theta_min 2.80
_exptl_absorpt_coefficient_mu 1.447
_exptl_absorpt_correction_T_max 1.00000
_exptl_absorpt_correction_T_min 0.87915
_exptl_absorpt_correction_type multi-scan
_exptl_absorpt_process_details sadabs
_exptl_crystal_colour colorless
_exptl_crystal_density_diffrn 1.714
_exptl_crystal_density_method 'not measured'
_exptl_crystal_description block
_exptl_crystal_F_000 1020
_exptl_crystal_size_max 0.19
_exptl_crystal_size_mid 0.16
_exptl_crystal_size_min 0.13
_refine_diff_density_max 1.106
_refine_diff_density_min -0.648
_refine_diff_density_rms 0.100
_refine_ls_extinction_method none
_refine_ls_goodness_of_fit_ref 1.136
_refine_ls_hydrogen_treatment mixed
_refine_ls_matrix_type full
_refine_ls_number_parameters 267
_refine_ls_number_reflns 3111
_refine_ls_number_restraints 55
_refine_ls_restrained_S_all 1.180
_refine_ls_R_factor_all 0.0906
_refine_ls_R_factor_gt 0.0754
_refine_ls_shift/su_max 0.000
_refine_ls_shift/su_mean 0.000
_refine_ls_structure_factor_coef Fsqd
_refine_ls_weighting_details 'calc w=1/[\s^2^(Fo^2^)+(0.0659P)^2^+9.4875P] where P=(Fo^2^+2Fc^2^)/3'
_refine_ls_weighting_scheme calc
_refine_ls_wR_factor_gt 0.1785
_refine_ls_wR_factor_ref 0.1885
_reflns_number_gt 2570
_reflns_number_total 3111
_reflns_threshold_expression >2sigma(I)
_cod_data_source_file c6dt01411a2.cif
_cod_data_source_block 150520a
_cod_depositor_comments 'Adding full bibliography for 7039285--7039287.cif.'
_cod_original_cell_volume 1947.9(3)
_cod_original_sg_symbol_H-M P21/c
_cod_database_code 7039287

loop_
_symmetry_equiv_pos_as_xyz
'x, y, z'
'-x, y+1/2, -z+1/2'
'-x, -y, -z'
'x, -y-1/2, z-1/2'

loop_
_atom_site_label
_atom_site_type_symbol
_atom_site_fract_x
_atom_site_fract_y
_atom_site_fract_z
_atom_site_U_iso_or_equiv
_atom_site_adp_type
_atom_site_occupancy
_atom_site_symmetry_multiplicity
_atom_site_calc_flag
_atom_site_refinement_flags
Cu1 Cu 0.14544(13) 0.37831(3) 0.00929(13) 0.0378(3) Uani 1 1 d .
Cl2 Cl 0.4529(3) 0.30837(8) 0.4773(3) 0.0600(6) Uani 1 1 d U
Cl1 Cl 0.9206(3) 0.45806(6) 0.7000(2) 0.0394(5) Uani 1 1 d .
O5 O 0.386(2) 0.2654(4) 0.4705(19) 0.171(5) Uani 1 1 d U
O4 O 1.0214(16) 0.4561(4) 0.6120(15) 0.137(4) Uani 1 1 d U
O7 O 0.6367(16) 0.2981(4) 0.5456(16) 0.150(4) Uani 1 1 d U
O3 O 0.7478(11) 0.4764(2) 0.5925(11) 0.091(2) Uani 1 1 d U
O2 O 1.0160(14) 0.4834(3) 0.8506(13) 0.124(3) Uani 1 1 d U
N4 N 0.1112(10) 0.3306(2) -0.1558(10) 0.0497(18) Uani 1 1 d .
O1 O 0.9024(11) 0.4172(2) 0.7593(11) 0.088(2) Uani 1 1 d U
O8 O 0.3978(15) 0.3293(3) 0.5853(13) 0.129(4) Uani 1 1 d U
O6 O 0.3712(12) 0.3241(3) 0.2994(11) 0.095(3) Uani 1 1 d U
C8 C -0.0170(12) 0.3773(2) 0.2323(11) 0.045(2) Uani 1 1 d .
C5 C 0.4494(11) 0.4328(2) 0.1280(10) 0.0371(17) Uani 1 1 d .
C13 C 0.0869(12) 0.3040(3) -0.2558(12) 0.048(2) Uani 1 1 d .
C14 C 0.0537(16) 0.2702(3) -0.3832(15) 0.077(3) Uani 1 1 d .
H14A H 0.0827 0.2434 -0.3220 0.115 Uiso 1 1 calc R
H14B H 0.1294 0.2744 -0.4389 0.115 Uiso 1 1 calc R
H14C H -0.0732 0.2705 -0.4732 0.115 Uiso 1 1 calc R
C1 C 0.3997(11) 0.3994(3) -0.1352(11) 0.0434(19) Uani 1 1 d .
H1 H 0.3321 0.3804 -0.2276 0.052 Uiso 1 1 calc R
C12 C -0.1727(13) 0.3309(3) -0.0069(14) 0.056(2) Uani 1 1 d .
H12 H -0.1894 0.3193 -0.1143 0.067 Uiso 1 1 calc R
C4 C 0.5932(12) 0.4558(3) 0.1328(12) 0.049(2) Uani 1 1 d .
H4 H 0.6576 0.4752 0.2242 0.059 Uiso 1 1 calc R
C2 C 0.5427(11) 0.4209(3) -0.1359(11) 0.047(2) Uani 1 1 d .
H2 H 0.5732 0.4162 -0.2264 0.057 Uiso 1 1 calc R
C7 C 0.1346(13) 0.4090(3) 0.3192(11) 0.053(2) Uani 1 1 d .
H7A H 0.0921 0.4331 0.3603 0.063 Uiso 1 1 calc R
H7B H 0.2370 0.3962 0.4226 0.063 Uiso 1 1 calc R
C6 C 0.3895(12) 0.4363(3) 0.2685(11) 0.048(2) Uani 1 1 d .
H6A H 0.4651 0.4181 0.3693 0.057 Uiso 1 1 calc R
H6B H 0.4042 0.4653 0.3115 0.057 Uiso 1 1 calc R
C9 C -0.1288(16) 0.3655(3) 0.3062(15) 0.069(3) Uani 1 1 d .
H9 H -0.1119 0.3774 0.4132 0.083 Uiso 1 1 calc R
C11 C -0.2867(14) 0.3187(3) 0.0605(18) 0.073(3) Uani 1 1 d .
H11 H -0.3783 0.2987 -0.0005 0.087 Uiso 1 1 calc R
C10 C -0.2658(16) 0.3357(4) 0.2160(17) 0.077(4) Uani 1 1 d .
H10 H -0.3428 0.3274 0.2618 0.092 Uiso 1 1 calc R
C3 C 0.6399(13) 0.4492(3) -0.0024(13) 0.054(2) Uani 1 1 d .
H3 H 0.7371 0.4641 -0.0015 0.065 Uiso 1 1 calc R
N3 N -0.0380(9) 0.3593(2) 0.0790(9) 0.0405(15) Uani 1 1 d .
N1 N 0.3546(9) 0.40497(19) -0.0050(9) 0.0392(15) Uani 1 1 d .
N2 N 0.1952(10) 0.4235(2) 0.1913(9) 0.0445(16) Uani 1 1 d D
H2A H 0.104(15) 0.447(3) 0.113(15) 0.13(5) Uiso 1 1 d D

loop_
_atom_site_aniso_label
_atom_site_aniso_U_11
_atom_site_aniso_U_22
_atom_site_aniso_U_33
_atom_site_aniso_U_23
_atom_site_aniso_U_13
_atom_site_aniso_U_12
Cu1 0.0373(6) 0.0426(5) 0.0414(5) -0.0053(4) 0.0253(5) -0.0038(4)
Cl2 0.0532(15) 0.0733(15) 0.0604(14) -0.0071(11) 0.0327(13) 0.0030(11)
Cl1 0.0384(11) 0.0437(10) 0.0360(10) -0.0016(8) 0.0179(9) 0.0000(8)
O5 0.190(9) 0.141(8) 0.185(9) -0.003(7) 0.092(7) -0.020(7)
O4 0.149(8) 0.176(8) 0.141(7) 0.033(6) 0.113(6) 0.039(6)
O7 0.126(7) 0.195(9) 0.138(7) 0.010(6) 0.071(6) 0.041(6)
O3 0.058(5) 0.090(5) 0.090(5) 0.009(4) 0.008(4) 0.018(4)
O2 0.126(7) 0.082(5) 0.102(6) -0.027(4) 0.004(5) -0.012(5)
N4 0.046(5) 0.048(4) 0.063(5) -0.008(4) 0.033(4) -0.007(3)
O1 0.065(5) 0.070(4) 0.106(5) 0.031(4) 0.023(4) -0.010(4)
O8 0.148(8) 0.139(7) 0.112(6) -0.014(5) 0.073(6) 0.051(6)
O6 0.085(5) 0.128(6) 0.072(5) 0.013(4) 0.037(4) 0.026(5)
C8 0.043(5) 0.050(5) 0.051(5) 0.023(4) 0.031(4) 0.025(4)
C5 0.030(5) 0.033(4) 0.044(4) 0.002(3) 0.013(4) 0.006(3)
C13 0.042(5) 0.050(5) 0.057(5) 0.005(4) 0.028(5) -0.002(4)
C14 0.099(9) 0.055(6) 0.086(8) -0.031(5) 0.053(7) -0.016(6)
C1 0.039(5) 0.052(5) 0.045(5) -0.009(4) 0.024(4) -0.010(4)
C12 0.048(6) 0.047(5) 0.082(7) 0.018(5) 0.038(6) 0.010(4)
C4 0.035(5) 0.041(4) 0.064(6) 0.007(4) 0.017(5) 0.005(4)
C2 0.036(5) 0.063(5) 0.048(5) 0.004(4) 0.025(4) 0.000(4)
C7 0.061(6) 0.064(5) 0.046(5) 0.003(4) 0.036(5) 0.014(5)
C6 0.041(5) 0.054(5) 0.043(5) -0.014(4) 0.016(4) -0.001(4)
C9 0.083(8) 0.079(7) 0.076(7) 0.032(6) 0.062(7) 0.029(6)
C11 0.046(7) 0.061(6) 0.119(10) 0.036(6) 0.046(7) 0.009(5)
C10 0.066(8) 0.085(8) 0.107(9) 0.049(7) 0.064(8) 0.023(6)
C3 0.041(6) 0.052(5) 0.076(6) 0.020(5) 0.033(5) 0.006(4)
N3 0.034(4) 0.042(3) 0.054(4) 0.013(3) 0.028(4) 0.010(3)
N1 0.036(4) 0.041(3) 0.047(4) 0.000(3) 0.025(3) 0.003(3)
N2 0.051(5) 0.053(4) 0.039(4) -0.003(3) 0.029(4) 0.002(3)

loop_
_atom_type_symbol
_atom_type_description
_atom_type_scat_dispersion_real
_atom_type_scat_dispersion_imag
_atom_type_scat_source
Cu Cu 0.3201 1.2651 'International Tables Vol C Tables 4.2.6.8 and 6.1.1.4'
Cl Cl 0.1484 0.1585 'International Tables Vol C Tables 4.2.6.8 and 6.1.1.4'
O O 0.0106 0.0060 'International Tables Vol C Tables 4.2.6.8 and 6.1.1.4'
C C 0.0033 0.0016 'International Tables Vol C Tables 4.2.6.8 and 6.1.1.4'
N N 0.0061 0.0033 'International Tables Vol C Tables 4.2.6.8 and 6.1.1.4'
H H 0.0000 0.0000 'International Tables Vol C Tables 4.2.6.8 and 6.1.1.4'

loop_
_geom_angle_atom_site_label_1
_geom_angle_atom_site_label_2
_geom_angle_atom_site_label_3
_geom_angle
N3 Cu1 N4 96.5(3)
N3 Cu1 N1 166.1(3)
N4 Cu1 N1 96.3(3)
N3 Cu1 N2 83.4(3)
N4 Cu1 N2 175.4(3)
N1 Cu1 N2 83.4(3)
O8 Cl2 O7 119.0(7)
O8 Cl2 O6 113.7(6)
O7 Cl2 O6 113.4(6)
O8 Cl2 O5 103.4(8)
O7 Cl2 O5 96.9(8)
O6 Cl2 O5 107.8(7)
O4 Cl1 O2 107.6(8)
O4 Cl1 O3 111.4(6)
O2 Cl1 O3 108.5(6)
O4 Cl1 O1 110.7(6)
O2 Cl1 O1 107.8(6)
O3 Cl1 O1 110.8(5)
C13 N4 Cu1 177.6(8)
N3 C8 C9 121.1(9)
N3 C8 C7 116.4(6)
C9 C8 C7 122.5(9)
N1 C5 C4 121.0(7)
N1 C5 C6 115.6(7)
C4 C5 C6 123.4(7)
N4 C13 C14 179.2(9)
C13 C14 H14A 109.5
C13 C14 H14B 109.5
H14A C14 H14B 109.5
C13 C14 H14C 109.5
H14A C14 H14C 109.5
H14B C14 H14C 109.5
N1 C1 C2 121.7(7)
N1 C1 H1 119.2
C2 C1 H1 119.2
N3 C12 C11 121.4(10)
N3 C12 H12 119.3
C11 C12 H12 119.3
C5 C4 C3 118.5(8)
C5 C4 H4 120.8
C3 C4 H4 120.8
C3 C2 C1 119.3(8)
C3 C2 H2 120.4
C1 C2 H2 120.4
N2 C7 C8 110.2(7)
N2 C7 H7A 109.6
C8 C7 H7A 109.6
N2 C7 H7B 109.6
C8 C7 H7B 109.6
H7A C7 H7B 108.1
N2 C6 C5 109.5(6)
N2 C6 H6A 109.8
C5 C6 H6A 109.8
N2 C6 H6B 109.8
C5 C6 H6B 109.8
H6A C6 H6B 108.2
C10 C9 C8 118.4(10)
C10 C9 H9 120.8
C8 C9 H9 120.8
C10 C11 C12 120.2(11)
C10 C11 H11 119.9
C12 C11 H11 119.9
C11 C10 C9 119.5(9)
C11 C10 H10 120.2
C9 C10 H10 120.2
C2 C3 C4 119.8(8)
C2 C3 H3 120.1
C4 C3 H3 120.1
C12 N3 C8 119.4(7)
C12 N3 Cu1 126.9(6)
C8 N3 Cu1 113.7(5)
C1 N1 C5 119.8(7)
C1 N1 Cu1 126.5(5)
C5 N1 Cu1 113.6(5)
C7 N2 C6 116.3(7)
C7 N2 Cu1 109.6(5)
C6 N2 Cu1 108.4(4)
C7 N2 H2A 107(7)
C6 N2 H2A 113(8)
Cu1 N2 H2A 101(7)

loop_
_geom_bond_atom_site_label_1
_geom_bond_atom_site_label_2
_geom_bond_distance
Cu1 N3 1.973(6)
Cu1 N4 1.979(7)
Cu1 N1 1.983(6)
Cu1 N2 1.992(6)
Cl2 O8 1.374(8)
Cl2 O7 1.386(11)
Cl2 O6 1.417(8)
Cl2 O5 1.451(13)
Cl1 O4 1.365(9)
Cl1 O2 1.389(8)
Cl1 O3 1.403(8)
Cl1 O1 1.415(7)
N4 C13 1.141(10)
C8 N3 1.352(10)
C8 C9 1.397(11)
C8 C7 1.495(12)
C5 N1 1.346(10)
C5 C4 1.379(11)
C5 C6 1.502(10)
C13 C14 1.446(12)
C14 H14A 0.9600
C14 H14B 0.9600
C14 H14C 0.9600
C1 N1 1.339(9)
C1 C2 1.369(10)
C1 H1 0.9300
C12 N3 1.341(11)
C12 C11 1.376(12)
C12 H12 0.9300
C4 C3 1.393(12)
C4 H4 0.9300
C2 C3 1.361(13)
C2 H2 0.9300
C7 N2 1.472(9)
C7 H7A 0.9700
C7 H7B 0.9700
C6 N2 1.476(11)
C6 H6A 0.9700
C6 H6B 0.9700
C9 C10 1.388(16)
C9 H9 0.9300
C11 C10 1.358(16)
C11 H11 0.9300
C10 H10 0.9300
C3 H3 0.9300
N2 H2A 1.05(2)
